data_7712623
loop_
_publ_author_name
'Wedal, Justin C.'
'Ziller, Joseph W.'
'Evans, William J.'

_publ_section_title
;
 Trimethyltriazacyclohexane Coordination Chemistry of Simple Rare-Earth
 Metal Salts
;
_journal_name_full 'Dalton Transactions'
_journal_paper_doi 10.1039/D3DT00242J
_journal_year 2023
_chemical_formula_sum 'C29 H54 F12 La N9 O12 S4'
_chemical_formula_weight 1215.96
_space_group_crystal_system monoclinic
_space_group_IT_number 14
_space_group_name_Hall '-P 2ybc'
_space_group_name_H-M_alt 'P 1 21/c 1'
_atom_sites_solution_hydrogens mixed
_atom_sites_solution_primary direct
_atom_sites_solution_secondary difmap
_audit_creation_method SHELXL-2014/7
_audit_update_record
;
2023-01-16 deposited with the CCDC.	2023-03-14 downloaded from the CCDC.
;
_cell_angle_alpha 90
_cell_angle_beta 92.0522(14)
_cell_angle_gamma 90
_cell_formula_units_Z 4
_cell_length_a 10.4880(9)
_cell_length_b 23.4369(19)
_cell_length_c 19.8069(16)
_cell_measurement_reflns_used 9979
_cell_measurement_temperature 93(2)
_cell_measurement_theta_max 30.47
_cell_measurement_theta_min 2.23
_cell_volume 4865.5(7)
_computing_cell_refinement 'Bruker SAINT 8.34a, 2013'
_computing_data_collection 'Bruker APEX2 2014.11-0, 2014'
_computing_data_reduction 'Bruker SAINT 8.34a, 2013'
_computing_molecular_graphics 'Bruker SHELXTL'
_computing_publication_material 'Bruker SHELXTL'
_computing_structure_refinement 'SHELXL-2014/7 (Sheldrick, 2014)'
_computing_structure_solution 'Bruker SHELXTL 2014/4'
_diffrn_ambient_temperature 93(2)
_diffrn_measured_fraction_theta_full 0.990
_diffrn_measured_fraction_theta_max 0.989
_diffrn_measurement_device_type 'Bruker SMART APEX II CCD'
_diffrn_measurement_method '\f and \w scans'
_diffrn_radiation_type MoK\a
_diffrn_radiation_wavelength 0.71073
_diffrn_reflns_av_R_equivalents 0.0461
_diffrn_reflns_av_unetI/netI 0.0598
_diffrn_reflns_Laue_measured_fraction_full 0.990
_diffrn_reflns_Laue_measured_fraction_max 0.989
_diffrn_reflns_limit_h_max 12
_diffrn_reflns_limit_h_min -12
_diffrn_reflns_limit_k_max 28
_diffrn_reflns_limit_k_min -28
_diffrn_reflns_limit_l_max 24
_diffrn_reflns_limit_l_min -24
_diffrn_reflns_number 37461
_diffrn_reflns_point_group_measured_fraction_full 0.990
_diffrn_reflns_point_group_measured_fraction_max 0.989
_diffrn_reflns_theta_full 25.242
_diffrn_reflns_theta_max 25.682
_diffrn_reflns_theta_min 1.738
_diffrn_source 'fine-focus sealed tube'
_exptl_absorpt_coefficient_mu 1.157
_exptl_absorpt_correction_T_max 0.7461
_exptl_absorpt_correction_T_min 0.6267
_exptl_absorpt_correction_type multi-scan
_exptl_absorpt_process_details 'Bruker SADABS 2014/5'
_exptl_crystal_colour colorless
_exptl_crystal_density_diffrn 1.660
_exptl_crystal_density_meas ?
_exptl_crystal_density_method not_measured
_exptl_crystal_description plate
_exptl_crystal_F_000 2464
_exptl_crystal_size_max 0.242
_exptl_crystal_size_mid 0.199
_exptl_crystal_size_min 0.176
_refine_diff_density_max 0.640
_refine_diff_density_min -0.599
_refine_diff_density_rms 0.099
_refine_ls_extinction_method none
_refine_ls_goodness_of_fit_ref 1.009
_refine_ls_hydrogen_treatment mixed
_refine_ls_matrix_type full
_refine_ls_number_parameters 618
_refine_ls_number_reflns 9139
_refine_ls_number_restraints 0
_refine_ls_restrained_S_all 1.009
_refine_ls_R_factor_all 0.0649
_refine_ls_R_factor_gt 0.0390
_refine_ls_shift/su_max 0.002
_refine_ls_shift/su_mean 0.000
_refine_ls_structure_factor_coef Fsqd
_refine_ls_weighting_details 'w=1/[\s^2^(Fo^2^)+(0.0331P)^2^+3.0770P] where P=(Fo^2^+2Fc^2^)/3'
_refine_ls_weighting_scheme calc
_refine_ls_wR_factor_gt 0.0705
_refine_ls_wR_factor_ref 0.0771
_reflns_Friedel_coverage 0.000
_reflns_number_gt 6919
_reflns_number_total 9139
_reflns_threshold_expression 'I > 2\s(I)'
_cod_data_source_file d3dt00242j2.cif
_cod_data_source_block jcw115
_cod_depositor_comments
;
The following automatic conversions were performed:

data item '_exptl_crystal_density_meas' value 'not_measured' was
changed to '?' -- the value is perceived as not measured.

Automatic conversion script
Id: cif_fix_values 7556 2019-12-06 15:28:31Z antanas 
;
_cod_original_sg_symbol_H-M 'P 21/c'
_cod_database_code 7712623
_shelx_shelxl_version_number 2014/7
_shelx_space_group_comment
; 
The symmetry employed for this shelxl refinement is uniquely defined 
by the following loop, which should always be used as a source of 
symmetry information in preference to the above space-group names. 
They are only intended as comments. 
;
_shelx_estimated_absorpt_t_min 0.767
_shelx_estimated_absorpt_t_max 0.822
_exptl_absorpt_special_details
; 
Reflections not merged 
48623 Corrected reflections written to file jcw115s.hkl 
Estimated minimum and maximum transmission:  0.6267  0.7461 
The ratio (0.8400) of these values is more reliable than their absolute values 
Additional spherical absorption correction applied with mu*r =  0.2000 
Lambda/2 correction factor = 0.00150 
;

loop_
_space_group_symop_operation_xyz
'x, y, z'
'-x, y+1/2, -z+1/2'
'-x, -y, -z'
'x, -y-1/2, z-1/2'

loop_
_atom_site_label
_atom_site_type_symbol
_atom_site_fract_x
_atom_site_fract_y
_atom_site_fract_z
_atom_site_U_iso_or_equiv
_atom_site_adp_type
_atom_site_occupancy
_atom_site_site_symmetry_order
_atom_site_calc_flag
_atom_site_refinement_flags_posn
_atom_site_refinement_flags_adp
_atom_site_refinement_flags_occupancy
_atom_site_disorder_assembly
_atom_site_disorder_group
La1 La 0.22479(2) 0.19677(2) 0.57198(2) 0.01251(7) Uani 1 1 d . . . . .
S1 S 0.45139(9) 0.26093(4) 0.70808(5) 0.0224(2) Uani 1 1 d . . . . .
S2 S 0.24108(9) 0.36091(4) 0.59540(5) 0.0241(2) Uani 1 1 d . . . . .
S3 S -0.03776(9) 0.24499(4) 0.43942(5) 0.0283(2) Uani 1 1 d . . . . .
S4 S 0.35894(9) 0.04490(4) 0.63003(5) 0.0246(2) Uani 1 1 d . . . . .
F1 F 0.6604(2) 0.19923(11) 0.71727(11) 0.0430(6) Uani 1 1 d . . . . .
F2 F 0.5955(2) 0.23135(12) 0.81156(12) 0.0534(7) Uani 1 1 d . . . . .
F3 F 0.4989(2) 0.16105(10) 0.76420(13) 0.0485(7) Uani 1 1 d . . . . .
F4 F 0.1713(2) 0.46206(9) 0.55433(12) 0.0443(6) Uani 1 1 d . . . . .
F5 F 0.1579(2) 0.39863(9) 0.47661(12) 0.0388(6) Uani 1 1 d . . . . .
F6 F 0.0187(2) 0.40064(11) 0.55378(14) 0.0552(7) Uani 1 1 d . . . . .
F7 F -0.1779(2) 0.21547(13) 0.33390(13) 0.0671(9) Uani 1 1 d . . . . .
F8 F 0.0091(3) 0.17983(11) 0.33609(13) 0.0555(7) Uani 1 1 d . . . . .
F9 F -0.1318(3) 0.14697(13) 0.40153(15) 0.0911(12) Uani 1 1 d . . . . .
F10 F 0.3344(3) -0.01578(10) 0.51916(13) 0.0557(7) Uani 1 1 d . . . . .
F11 F 0.1700(2) -0.01690(10) 0.58070(15) 0.0571(8) Uani 1 1 d . . . . .
F12 F 0.3375(2) -0.06447(9) 0.61107(13) 0.0438(6) Uani 1 1 d . . . . .
O1 O 0.3936(2) 0.22637(11) 0.65472(12) 0.0244(6) Uani 1 1 d . . . . .
O2 O 0.5375(2) 0.30346(11) 0.68426(13) 0.0340(7) Uani 1 1 d . . . . .
O3 O 0.3639(2) 0.27840(11) 0.75766(12) 0.0307(6) Uani 1 1 d . . . . .
O4 O 0.2035(2) 0.30410(10) 0.57303(11) 0.0208(5) Uani 1 1 d . . . . .
O5 O 0.3689(2) 0.37647(11) 0.57792(13) 0.0295(6) Uani 1 1 d . . . . .
O6 O 0.2066(2) 0.37477(11) 0.66285(13) 0.0343(7) Uani 1 1 d . . . . .
O7 O 0.0534(2) 0.21107(10) 0.48076(11) 0.0209(6) Uani 1 1 d . . . . .
O8 O -0.1521(3) 0.25817(15) 0.47335(15) 0.0552(9) Uani 1 1 d . . . . .
O9 O 0.0192(3) 0.28949(11) 0.40255(14) 0.0415(8) Uani 1 1 d . . . . .
O10 O 0.2945(2) 0.09304(10) 0.59643(11) 0.0200(6) Uani 1 1 d . . . . .
O11 O 0.4933(2) 0.04187(12) 0.62081(15) 0.0423(8) Uani 1 1 d . . . . .
O12 O 0.3176(3) 0.03399(11) 0.69678(13) 0.0410(8) Uani 1 1 d . . . . .
N1 N 0.4740(3) 0.17792(12) 0.52469(14) 0.0187(7) Uani 1 1 d . . . . .
N2 N 0.3475(3) 0.24358(12) 0.46302(14) 0.0197(7) Uani 1 1 d . . . . .
N3 N 0.3058(3) 0.14593(13) 0.45404(14) 0.0206(7) Uani 1 1 d . . . . .
N4 N 0.1378(2) 0.16590(12) 0.70026(13) 0.0156(6) Uani 1 1 d . . . . .
N5 N 0.0086(3) 0.23153(12) 0.63954(15) 0.0204(7) Uani 1 1 d . . . . .
N6 N 0.0106(2) 0.13566(12) 0.60718(14) 0.0169(7) Uani 1 1 d . . . . .
C1 C 0.4769(3) 0.23279(16) 0.48951(18) 0.0235(9) Uani 1 1 d . . . . .
H1A H 0.5044 0.2635 0.5211 0.028 Uiso 1 1 calc R U . . .
H1B H 0.5371 0.2313 0.4522 0.028 Uiso 1 1 calc R U . . .
C2 C 0.3407(4) 0.30017(16) 0.43071(18) 0.0279(9) Uani 1 1 d . . . . .
H2A H 0.2521 0.3085 0.4166 0.042 Uiso 1 1 calc R U . . .
H2B H 0.3941 0.3004 0.3911 0.042 Uiso 1 1 calc R U . . .
H2C H 0.3714 0.3292 0.4629 0.042 Uiso 1 1 calc R U . . .
C3 C 0.3108(3) 0.19884(16) 0.41495(17) 0.0242(9) Uani 1 1 d . . . . .
H3A H 0.3742 0.1957 0.3793 0.029 Uiso 1 1 calc R U . . .
H3B H 0.2263 0.2073 0.3933 0.029 Uiso 1 1 calc R U . . .
C4 C 0.2495(4) 0.09894(17) 0.41378(19) 0.0336(10) Uani 1 1 d . . . . .
H4A H 0.2520 0.0638 0.4406 0.050 Uiso 1 1 calc R U . . .
H4B H 0.2981 0.0935 0.3730 0.050 Uiso 1 1 calc R U . . .
H4C H 0.1608 0.1082 0.4010 0.050 Uiso 1 1 calc R U . . .
C5 C 0.4372(3) 0.13322(16) 0.47659(18) 0.0240(9) Uani 1 1 d . . . . .
H5A H 0.4422 0.0953 0.4985 0.029 Uiso 1 1 calc R U . . .
H5B H 0.4943 0.1334 0.4378 0.029 Uiso 1 1 calc R U . . .
C6 C 0.5991(3) 0.16580(18) 0.55792(19) 0.0304(10) Uani 1 1 d . . . . .
H6A H 0.6242 0.1979 0.5872 0.046 Uiso 1 1 calc R U . . .
H6B H 0.6629 0.1605 0.5235 0.046 Uiso 1 1 calc R U . . .
H6C H 0.5932 0.1310 0.5851 0.046 Uiso 1 1 calc R U . . .
C7 C 0.0596(3) 0.21723(15) 0.70712(18) 0.0206(8) Uani 1 1 d . . . . .
H7A H -0.0108 0.2099 0.7379 0.025 Uiso 1 1 calc R U . . .
H7B H 0.1120 0.2491 0.7257 0.025 Uiso 1 1 calc R U . . .
C8 C -0.0625(4) 0.28582(16) 0.6406(2) 0.0303(10) Uani 1 1 d . . . . .
H8A H -0.0072 0.3159 0.6597 0.045 Uiso 1 1 calc R U . . .
H8B H -0.1373 0.2815 0.6684 0.045 Uiso 1 1 calc R U . . .
H8C H -0.0902 0.2962 0.5945 0.045 Uiso 1 1 calc R U . . .
C9 C -0.0728(3) 0.18513(15) 0.61425(18) 0.0195(8) Uani 1 1 d . . . . .
H9A H -0.1136 0.1954 0.5701 0.023 Uiso 1 1 calc R U . . .
H9B H -0.1405 0.1768 0.6464 0.023 Uiso 1 1 calc R U . . .
C10 C -0.0565(3) 0.08908(16) 0.57164(18) 0.0251(9) Uani 1 1 d . . . . .
H10A H -0.0820 0.1015 0.5259 0.038 Uiso 1 1 calc R U . . .
H10B H -0.1325 0.0786 0.5962 0.038 Uiso 1 1 calc R U . . .
H10C H 0.0002 0.0560 0.5691 0.038 Uiso 1 1 calc R U . . .
C11 C 0.0563(3) 0.11906(15) 0.67537(16) 0.0171(8) Uani 1 1 d . . . . .
H11A H -0.0164 0.1135 0.7052 0.021 Uiso 1 1 calc R U . . .
H11B H 0.1056 0.0831 0.6738 0.021 Uiso 1 1 calc R U . . .
C12 C 0.1990(3) 0.15110(16) 0.76604(16) 0.0228(9) Uani 1 1 d . . . . .
H12A H 0.2552 0.1181 0.7606 0.034 Uiso 1 1 calc R U . . .
H12B H 0.1332 0.1417 0.7982 0.034 Uiso 1 1 calc R U . . .
H12C H 0.2491 0.1836 0.7831 0.034 Uiso 1 1 calc R U . . .
C13 C 0.5559(4) 0.21047(18) 0.7525(2) 0.0321(10) Uani 1 1 d . . . . .
C14 C 0.1418(4) 0.40748(17) 0.5423(2) 0.0306(10) Uani 1 1 d . . . . .
C15 C -0.0876(4) 0.1940(2) 0.3746(2) 0.0438(12) Uani 1 1 d . . . . .
C16 C 0.2963(4) -0.01577(17) 0.5823(2) 0.0345(10) Uani 1 1 d . . . . .
N7 N 0.5143(3) 0.42949(14) 0.68808(16) 0.0238(7) Uani 1 1 d . . . . .
H7 H 0.485(3) 0.4020(15) 0.6583(18) 0.025(10) Uiso 1 1 d . . . . .
N8 N 0.5361(3) 0.49742(13) 0.59846(15) 0.0293(8) Uani 1 1 d . . . . .
N9 N 0.7162(3) 0.43887(15) 0.63027(16) 0.0325(8) Uani 1 1 d . . . . .
C17 C 0.4772(4) 0.48743(16) 0.66239(19) 0.0283(9) Uani 1 1 d . . . . .
H17A H 0.3832 0.4899 0.6564 0.034 Uiso 1 1 calc R U . . .
H17B H 0.5055 0.5169 0.6955 0.034 Uiso 1 1 calc R U . . .
C18 C 0.4936(4) 0.55199(17) 0.5704(2) 0.0420(11) Uani 1 1 d . . . . .
H18A H 0.4004 0.5522 0.5653 0.063 Uiso 1 1 calc R U . . .
H18B H 0.5307 0.5576 0.5262 0.063 Uiso 1 1 calc R U . . .
H18C H 0.5214 0.5829 0.6009 0.063 Uiso 1 1 calc R U . . .
C19 C 0.6748(4) 0.49477(18) 0.6072(2) 0.0367(11) Uani 1 1 d . . . . .
H19A H 0.7140 0.5035 0.5636 0.044 Uiso 1 1 calc R U . . .
H19B H 0.7040 0.5239 0.6404 0.044 Uiso 1 1 calc R U . . .
C20 C 0.7027(3) 0.39446(18) 0.57839(19) 0.0341(10) Uani 1 1 d . . . . .
H20A H 0.6132 0.3919 0.5626 0.051 Uiso 1 1 calc R U . . .
H20B H 0.7300 0.3577 0.5975 0.051 Uiso 1 1 calc R U . . .
H20C H 0.7558 0.4041 0.5403 0.051 Uiso 1 1 calc R U . . .
C21 C 0.6603(3) 0.42520(18) 0.6929(2) 0.0326(10) Uani 1 1 d . . . . .
H21A H 0.6937 0.4516 0.7284 0.039 Uiso 1 1 calc R U . . .
H21B H 0.6852 0.3859 0.7064 0.039 Uiso 1 1 calc R U . . .
C22 C 0.4570(4) 0.41819(17) 0.75422(18) 0.0301(10) Uani 1 1 d . . . . .
H22A H 0.4776 0.4497 0.7853 0.045 Uiso 1 1 calc R U . . .
H22B H 0.4915 0.3825 0.7731 0.045 Uiso 1 1 calc R U . . .
H22C H 0.3642 0.4150 0.7480 0.045 Uiso 1 1 calc R U . . .
C23 C -0.0765(4) -0.00147(18) 0.7677(2) 0.0369(11) Uani 1 1 d . . . . .
C24 C -0.1857(4) 0.01910(18) 0.7330(2) 0.0368(11) Uani 1 1 d . . . . .
H24 H -0.2167 -0.0005 0.6938 0.044 Uiso 1 1 calc R U . . .
C25 C -0.2495(4) 0.06678(19) 0.7540(2) 0.0374(11) Uani 1 1 d . . . . .
H25 H -0.3233 0.0798 0.7294 0.045 Uiso 1 1 calc R U . . .
C26 C -0.2050(4) 0.09600(19) 0.8117(2) 0.0395(11) Uani 1 1 d . . . . .
H26 H -0.2477 0.1292 0.8267 0.047 Uiso 1 1 calc R U . . .
C27 C -0.0986(4) 0.07586(19) 0.8464(2) 0.0379(11) Uani 1 1 d . . . . .
H27 H -0.0682 0.0952 0.8859 0.045 Uiso 1 1 calc R U . . .
C28 C -0.0351(4) 0.02818(18) 0.8250(2) 0.0370(11) Uani 1 1 d . . . . .
H28 H 0.0384 0.0153 0.8500 0.044 Uiso 1 1 calc R U . . .
C29 C -0.0077(4) -0.0526(2) 0.7445(3) 0.0570(14) Uani 1 1 d . . . . .
H29A H 0.0347 -0.0437 0.7025 0.085 Uiso 1 1 calc R U . . .
H29B H -0.0686 -0.0838 0.7365 0.085 Uiso 1 1 calc R U . . .
H29C H 0.0561 -0.0641 0.7792 0.085 Uiso 1 1 calc R U . . .

loop_
_atom_site_aniso_label
_atom_site_aniso_U_11
_atom_site_aniso_U_22
_atom_site_aniso_U_33
_atom_site_aniso_U_23
_atom_site_aniso_U_13
_atom_site_aniso_U_12
La1 0.01076(10) 0.01469(12) 0.01213(11) 0.00048(9) 0.00095(7) -0.00029(9)
S1 0.0218(5) 0.0254(6) 0.0198(5) -0.0033(4) -0.0003(4) -0.0041(4)
S2 0.0223(5) 0.0193(6) 0.0306(6) -0.0023(4) 0.0010(4) -0.0014(4)
S3 0.0249(5) 0.0320(6) 0.0278(6) 0.0091(5) -0.0034(4) 0.0053(5)
S4 0.0268(5) 0.0189(5) 0.0278(6) 0.0024(4) -0.0004(4) 0.0052(4)
F1 0.0236(12) 0.0670(18) 0.0390(14) 0.0106(13) 0.0078(11) 0.0103(12)
F2 0.0398(15) 0.093(2) 0.0263(14) -0.0019(14) -0.0088(12) -0.0019(14)
F3 0.0295(13) 0.0424(17) 0.0736(19) 0.0223(14) 0.0030(12) 0.0011(12)
F4 0.0617(16) 0.0188(14) 0.0530(16) 0.0009(11) 0.0081(13) 0.0035(12)
F5 0.0442(14) 0.0330(14) 0.0384(15) 0.0022(11) -0.0082(11) 0.0054(11)
F6 0.0258(13) 0.0526(17) 0.088(2) 0.0280(15) 0.0096(13) 0.0083(12)
F7 0.0444(16) 0.103(2) 0.0514(18) 0.0129(16) -0.0309(14) 0.0048(15)
F8 0.0617(18) 0.0615(19) 0.0419(16) -0.0125(13) -0.0187(14) 0.0140(15)
F9 0.113(3) 0.079(2) 0.078(2) 0.0283(18) -0.0532(19) -0.069(2)
F10 0.089(2) 0.0386(16) 0.0401(16) -0.0152(12) 0.0036(15) 0.0137(14)
F11 0.0337(14) 0.0267(15) 0.110(2) -0.0124(14) -0.0114(14) 0.0006(12)
F12 0.0453(15) 0.0162(13) 0.0700(18) 0.0022(12) 0.0049(13) 0.0106(11)
O1 0.0205(13) 0.0318(16) 0.0205(14) -0.0052(12) -0.0034(11) 0.0001(12)
O2 0.0352(16) 0.0317(16) 0.0352(16) -0.0015(13) 0.0042(13) -0.0116(14)
O3 0.0314(15) 0.0387(17) 0.0226(15) -0.0098(12) 0.0085(12) -0.0027(13)
O4 0.0204(13) 0.0153(13) 0.0268(14) -0.0016(12) 0.0020(11) -0.0021(11)
O5 0.0197(14) 0.0318(16) 0.0369(16) 0.0009(13) 0.0008(12) -0.0095(12)
O6 0.0405(16) 0.0318(17) 0.0310(16) -0.0072(13) 0.0076(13) 0.0007(13)
O7 0.0181(13) 0.0240(15) 0.0204(14) 0.0051(11) -0.0023(11) -0.0006(11)
O8 0.0339(17) 0.089(3) 0.043(2) 0.0180(17) 0.0040(15) 0.0337(17)
O9 0.0494(19) 0.0314(18) 0.0429(18) 0.0180(14) -0.0083(15) -0.0038(14)
O10 0.0217(13) 0.0178(14) 0.0205(14) 0.0023(11) 0.0024(11) 0.0030(11)
O11 0.0244(15) 0.0346(18) 0.067(2) 0.0069(15) -0.0041(14) 0.0074(13)
O12 0.067(2) 0.0281(17) 0.0279(16) 0.0105(13) 0.0055(15) 0.0164(15)
N1 0.0139(15) 0.0264(18) 0.0157(16) 0.0027(13) -0.0004(12) 0.0014(13)
N2 0.0160(15) 0.0236(18) 0.0195(17) 0.0039(14) 0.0015(13) 0.0009(13)
N3 0.0217(16) 0.0243(19) 0.0155(16) 0.0004(14) -0.0021(13) 0.0047(14)
N4 0.0152(15) 0.0163(17) 0.0154(16) 0.0002(12) 0.0028(12) 0.0005(13)
N5 0.0159(15) 0.0175(18) 0.0281(18) 0.0022(14) 0.0069(14) 0.0013(13)
N6 0.0116(14) 0.0187(17) 0.0204(17) 0.0017(13) -0.0023(12) -0.0017(13)
C1 0.0174(19) 0.034(2) 0.019(2) 0.0010(17) 0.0064(16) -0.0044(17)
C2 0.034(2) 0.029(2) 0.022(2) 0.0093(18) 0.0077(17) 0.0000(19)
C3 0.024(2) 0.035(2) 0.0137(19) 0.0009(18) 0.0017(15) 0.0028(19)
C4 0.045(3) 0.031(3) 0.024(2) -0.0123(18) -0.0027(19) 0.002(2)
C5 0.023(2) 0.032(2) 0.018(2) -0.0012(17) 0.0069(16) 0.0060(18)
C6 0.0143(19) 0.048(3) 0.029(2) 0.003(2) 0.0000(17) 0.0051(19)
C7 0.0164(19) 0.020(2) 0.026(2) -0.0037(16) 0.0083(16) -0.0013(16)
C8 0.027(2) 0.023(2) 0.043(3) 0.0049(18) 0.0175(19) 0.0088(17)
C9 0.0086(17) 0.025(2) 0.025(2) 0.0080(16) 0.0053(15) 0.0004(15)
C10 0.022(2) 0.028(2) 0.025(2) 0.0020(17) -0.0054(17) -0.0065(17)
C11 0.0149(18) 0.018(2) 0.0182(19) 0.0020(15) 0.0014(15) -0.0011(15)
C12 0.026(2) 0.029(2) 0.0131(19) 0.0019(16) 0.0012(16) -0.0053(17)
C13 0.021(2) 0.049(3) 0.025(2) 0.003(2) -0.0010(18) -0.008(2)
C14 0.027(2) 0.023(3) 0.042(3) 0.0020(19) 0.011(2) -0.0034(18)
C15 0.039(3) 0.051(3) 0.040(3) 0.022(2) -0.022(2) -0.013(3)
C16 0.029(2) 0.029(3) 0.046(3) 0.003(2) 0.006(2) 0.008(2)
N7 0.0260(18) 0.0204(19) 0.0249(19) -0.0064(15) 0.0007(15) -0.0068(15)
N8 0.0334(19) 0.024(2) 0.031(2) 0.0005(15) 0.0091(16) -0.0048(15)
N9 0.0224(18) 0.044(2) 0.031(2) -0.0028(17) 0.0054(15) -0.0076(16)
C17 0.034(2) 0.018(2) 0.034(2) -0.0067(18) 0.0061(19) -0.0060(18)
C18 0.068(3) 0.020(2) 0.037(3) 0.004(2) 0.008(2) -0.002(2)
C19 0.039(3) 0.034(3) 0.037(3) -0.002(2) 0.008(2) -0.016(2)
C20 0.025(2) 0.042(3) 0.036(3) -0.007(2) 0.0049(19) 0.0054(19)
C21 0.024(2) 0.038(3) 0.035(3) -0.006(2) -0.0034(19) -0.0073(19)
C22 0.032(2) 0.033(3) 0.026(2) -0.0062(18) 0.0071(18) -0.0056(19)
C23 0.039(3) 0.030(3) 0.042(3) 0.010(2) 0.013(2) -0.012(2)
C24 0.037(3) 0.029(3) 0.044(3) 0.006(2) 0.005(2) -0.014(2)
C25 0.029(2) 0.040(3) 0.044(3) 0.008(2) 0.001(2) -0.014(2)
C26 0.037(3) 0.039(3) 0.044(3) 0.005(2) 0.013(2) -0.006(2)
C27 0.042(3) 0.040(3) 0.032(3) 0.008(2) 0.006(2) -0.010(2)
C28 0.034(2) 0.039(3) 0.039(3) 0.014(2) 0.003(2) -0.005(2)
C29 0.053(3) 0.051(3) 0.068(4) 0.006(3) 0.018(3) 0.000(3)

loop_
_atom_type_symbol
_atom_type_description
_atom_type_scat_dispersion_real
_atom_type_scat_dispersion_imag
_atom_type_scat_source
C C 0.0033 0.0016 'International Tables Vol C Tables 4.2.6.8 and 6.1.1.4'
H H 0.0000 0.0000 'International Tables Vol C Tables 4.2.6.8 and 6.1.1.4'
N N 0.0061 0.0033 'International Tables Vol C Tables 4.2.6.8 and 6.1.1.4'
O O 0.0106 0.0060 'International Tables Vol C Tables 4.2.6.8 and 6.1.1.4'
F F 0.0171 0.0103 'International Tables Vol C Tables 4.2.6.8 and 6.1.1.4'
S S 0.1246 0.1234 'International Tables Vol C Tables 4.2.6.8 and 6.1.1.4'
La La -0.2871 2.4523 'International Tables Vol C Tables 4.2.6.8 and 6.1.1.4'

loop_
_geom_angle_atom_site_label_1
_geom_angle_atom_site_label_2
_geom_angle_atom_site_label_3
_geom_angle
_geom_angle_site_symmetry_1
_geom_angle_site_symmetry_3
_geom_angle_publ_flag
O1 La1 O7 155.93(8) . . ?
O1 La1 O4 77.06(8) . . ?
O7 La1 O4 79.21(7) . . ?
O1 La1 O10 87.05(8) . . ?
O7 La1 O10 116.69(7) . . ?
O4 La1 O10 164.10(7) . . ?
O1 La1 N6 123.11(8) . . ?
O7 La1 N6 71.71(8) . . ?
O4 La1 N6 116.07(7) . . ?
O10 La1 N6 72.12(7) . . ?
O1 La1 N2 93.64(8) . . ?
O7 La1 N2 74.30(8) . . ?
O4 La1 N2 69.91(8) . . ?
O10 La1 N2 112.45(8) . . ?
N6 La1 N2 143.23(8) . . ?
O1 La1 N3 116.38(8) . . ?
O7 La1 N3 71.76(8) . . ?
O4 La1 N3 117.59(8) . . ?
O10 La1 N3 70.18(8) . . ?
N6 La1 N3 105.33(8) . . ?
N2 La1 N3 49.67(8) . . ?
O1 La1 N5 100.09(8) . . ?
O7 La1 N5 74.64(8) . . ?
O4 La1 N5 68.43(8) . . ?
O10 La1 N5 114.46(8) . . ?
N6 La1 N5 49.61(8) . . ?
N2 La1 N5 131.55(8) . . ?
N3 La1 N5 143.54(8) . . ?
O1 La1 N4 73.85(8) . . ?
O7 La1 N4 115.68(7) . . ?
O4 La1 N4 102.49(7) . . ?
O10 La1 N4 71.83(7) . . ?
N6 La1 N4 49.55(8) . . ?
N2 La1 N4 166.80(8) . . ?
N3 La1 N4 139.80(8) . . ?
N5 La1 N4 49.49(8) . . ?
O1 La1 N1 67.44(8) . . ?
O7 La1 N1 115.10(8) . . ?
O4 La1 N1 103.89(8) . . ?
O10 La1 N1 69.98(8) . . ?
N6 La1 N1 139.91(8) . . ?
N2 La1 N1 49.32(8) . . ?
N3 La1 N1 49.04(8) . . ?
N5 La1 N1 166.99(8) . . ?
N4 La1 N1 125.94(8) . . ?
O3 S1 O2 117.01(16) . . ?
O3 S1 O1 113.60(15) . . ?
O2 S1 O1 113.60(15) . . ?
O3 S1 C13 104.14(17) . . ?
O2 S1 C13 103.60(17) . . ?
O1 S1 C13 102.66(17) . . ?
O6 S2 O5 115.72(16) . . ?
O6 S2 O4 114.63(15) . . ?
O5 S2 O4 113.72(15) . . ?
O6 S2 C14 104.16(18) . . ?
O5 S2 C14 103.14(16) . . ?
O4 S2 C14 103.31(16) . . ?
O9 S3 O8 117.35(19) . . ?
O9 S3 O7 114.02(15) . . ?
O8 S3 O7 113.27(16) . . ?
O9 S3 C15 103.62(19) . . ?
O8 S3 C15 104.5(2) . . ?
O7 S3 C15 101.70(17) . . ?
O12 S4 O11 116.27(17) . . ?
O12 S4 O10 114.10(15) . . ?
O11 S4 O10 114.94(15) . . ?
O12 S4 C16 103.01(19) . . ?
O11 S4 C16 103.55(18) . . ?
O10 S4 C16 102.37(17) . . ?
S1 O1 La1 156.03(15) . . ?
S2 O4 La1 153.13(14) . . ?
S3 O7 La1 154.51(14) . . ?
S4 O10 La1 159.30(14) . . ?
C5 N1 C1 109.2(3) . . ?
C5 N1 C6 111.3(3) . . ?
C1 N1 C6 110.4(3) . . ?
C5 N1 La1 95.88(18) . . ?
C1 N1 La1 93.16(18) . . ?
C6 N1 La1 134.2(2) . . ?
C1 N2 C3 109.3(3) . . ?
C1 N2 C2 110.0(3) . . ?
C3 N2 C2 110.9(3) . . ?
C1 N2 La1 95.91(19) . . ?
C3 N2 La1 95.98(19) . . ?
C2 N2 La1 132.6(2) . . ?
C3 N3 C5 106.5(3) . . ?
C3 N3 C4 111.6(3) . . ?
C5 N3 C4 111.6(3) . . ?
C3 N3 La1 95.68(19) . . ?
C5 N3 La1 98.26(19) . . ?
C4 N3 La1 130.3(2) . . ?
C7 N4 C11 108.9(3) . . ?
C7 N4 C12 109.8(3) . . ?
C11 N4 C12 110.6(3) . . ?
C7 N4 La1 94.19(18) . . ?
C11 N4 La1 95.30(18) . . ?
C12 N4 La1 135.4(2) . . ?
C9 N5 C7 109.5(3) . . ?
C9 N5 C8 110.9(3) . . ?
C7 N5 C8 110.7(3) . . ?
C9 N5 La1 95.36(18) . . ?
C7 N5 La1 95.46(18) . . ?
C8 N5 La1 132.6(2) . . ?
C9 N6 C10 111.0(3) . . ?
C9 N6 C11 107.4(3) . . ?
C10 N6 C11 112.3(3) . . ?
C9 N6 La1 96.18(18) . . ?
C10 N6 La1 130.0(2) . . ?
C11 N6 La1 97.29(18) . . ?
N2 C1 N1 106.8(3) . . ?
N2 C3 N3 106.1(3) . . ?
N1 C5 N3 106.1(3) . . ?
N5 C7 N4 106.9(3) . . ?
N5 C9 N6 106.2(3) . . ?
N4 C11 N6 106.2(3) . . ?
F2 C13 F3 107.4(3) . . ?
F2 C13 F1 107.2(3) . . ?
F3 C13 F1 107.4(3) . . ?
F2 C13 S1 110.6(3) . . ?
F3 C13 S1 112.6(3) . . ?
F1 C13 S1 111.3(3) . . ?
F6 C14 F5 107.8(3) . . ?
F6 C14 F4 107.8(3) . . ?
F5 C14 F4 106.7(3) . . ?
F6 C14 S2 111.6(3) . . ?
F5 C14 S2 112.4(3) . . ?
F4 C14 S2 110.3(3) . . ?
F9 C15 F7 108.1(4) . . ?
F9 C15 F8 108.1(4) . . ?
F7 C15 F8 106.9(4) . . ?
F9 C15 S3 111.1(3) . . ?
F7 C15 S3 111.2(4) . . ?
F8 C15 S3 111.3(3) . . ?
F11 C16 F10 108.2(4) . . ?
F11 C16 F12 107.5(3) . . ?
F10 C16 F12 107.3(3) . . ?
F11 C16 S4 111.8(3) . . ?
F10 C16 S4 112.0(3) . . ?
F12 C16 S4 109.9(3) . . ?
C22 N7 C17 110.7(3) . . ?
C22 N7 C21 111.5(3) . . ?
C17 N7 C21 109.1(3) . . ?
C17 N8 C18 110.0(3) . . ?
C17 N8 C19 110.1(3) . . ?
C18 N8 C19 111.8(3) . . ?
C21 N9 C19 110.5(3) . . ?
C21 N9 C20 114.7(3) . . ?
C19 N9 C20 113.6(3) . . ?
N8 C17 N7 109.3(3) . . ?
N9 C19 N8 111.2(3) . . ?
N9 C21 N7 111.7(3) . . ?
C28 C23 C24 117.1(4) . . ?
C28 C23 C29 121.2(4) . . ?
C24 C23 C29 121.7(4) . . ?
C25 C24 C23 122.1(4) . . ?
C24 C25 C26 119.5(4) . . ?
C27 C26 C25 118.8(4) . . ?
C26 C27 C28 121.3(4) . . ?
C27 C28 C23 121.2(4) . . ?

loop_
_geom_bond_atom_site_label_1
_geom_bond_atom_site_label_2
_geom_bond_distance
_geom_bond_site_symmetry_2
_geom_bond_publ_flag
La1 O1 2.468(2) . ?
La1 O7 2.525(2) . ?
La1 O4 2.525(2) . ?
La1 O10 2.579(2) . ?
La1 N6 2.774(3) . ?
La1 N2 2.778(3) . ?
La1 N3 2.782(3) . ?
La1 N5 2.795(3) . ?
La1 N4 2.824(3) . ?
La1 N1 2.842(3) . ?
S1 O3 1.427(3) . ?
S1 O2 1.436(3) . ?
S1 O1 1.447(2) . ?
S1 C13 1.819(4) . ?
S2 O6 1.434(3) . ?
S2 O5 1.444(2) . ?
S2 O4 1.453(2) . ?
S2 C14 1.818(4) . ?
S3 O9 1.417(3) . ?
S3 O8 1.430(3) . ?
S3 O7 1.470(2) . ?
S3 C15 1.818(5) . ?
S4 O12 1.429(3) . ?
S4 O11 1.429(3) . ?
S4 O10 1.463(2) . ?
S4 C16 1.818(4) . ?
F1 C13 1.347(4) . ?
F2 C13 1.320(4) . ?
F3 C13 1.327(4) . ?
F4 C14 1.336(4) . ?
F5 C14 1.334(4) . ?
F6 C14 1.328(4) . ?
F7 C15 1.322(5) . ?
F8 C15 1.332(5) . ?
F9 C15 1.316(5) . ?
F10 C16 1.326(5) . ?
F11 C16 1.324(4) . ?
F12 C16 1.340(4) . ?
N1 C5 1.459(4) . ?
N1 C1 1.464(4) . ?
N1 C6 1.474(4) . ?
N2 C1 1.459(4) . ?
N2 C3 1.459(4) . ?
N2 C2 1.473(4) . ?
N3 C3 1.464(4) . ?
N3 C5 1.464(4) . ?
N3 C4 1.471(5) . ?
N4 C7 1.465(4) . ?
N4 C11 1.466(4) . ?
N4 C12 1.473(4) . ?
N5 C9 1.461(4) . ?
N5 C7 1.463(4) . ?
N5 C8 1.475(4) . ?
N6 C9 1.462(4) . ?
N6 C10 1.465(4) . ?
N6 C11 1.469(4) . ?
N7 C22 1.484(5) . ?
N7 C17 1.497(5) . ?
N7 C21 1.535(5) . ?
N8 C17 1.447(5) . ?
N8 C18 1.457(5) . ?
N8 C19 1.460(5) . ?
N9 C21 1.428(5) . ?
N9 C19 1.449(5) . ?
N9 C20 1.466(5) . ?
C23 C28 1.388(6) . ?
C23 C24 1.400(6) . ?
C23 C29 1.479(6) . ?
C24 C25 1.374(6) . ?
C25 C26 1.399(6) . ?
C26 C27 1.373(6) . ?
C27 C28 1.375(6) . ?

loop_
_geom_hbond_atom_site_label_D
_geom_hbond_atom_site_label_H
_geom_hbond_atom_site_label_A
_geom_hbond_distance_DH
_geom_hbond_distance_HA
_geom_hbond_distance_DA
_geom_hbond_angle_DHA
_geom_hbond_site_symmetry_A
N7 H7 O2 0.92(4) 2.43(4) 2.965(4) 118(3) .
N7 H7 O5 0.92(4) 2.06(4) 2.897(4) 151(3) .
